data_7213504
loop_
_publ_author_name
'Manfred Michalik'
'Thomas Freier'
'Helmut Reinkeb'
'Klaus Peseke'

_publ_section_title
;
 NMR studies on the axial chirality of ortho-substituted push--pull phenyl
 butadienesSpectroscopic investigations on butadiene derivatives, Part 10.
 For Part 9, see ref. 1.
;
_journal_issue 1
_journal_name_full 'Journal of the Chemical Society, Perkin Transactions 2'
_journal_page_first 114
_journal_page_last 119
_journal_paper_doi 10.1039/b107402b
_journal_year 2002
_chemical_formula_sum 'C18 H21 N3 S'
_chemical_formula_weight 311.44
_chemical_melting_point 399
_chemical_name_systematic
; 
2-Cyano-5-dimethylamino-3-(2-isopropylphenyl)-5-methylthiopenta-2,4-dienenitrile
;
_space_group_IT_number 14
_symmetry_cell_setting monoclinic
_symmetry_space_group_name_Hall '-P 2yn'
_symmetry_space_group_name_H-M 'P 1 21/n 1'
_atom_sites_solution_hydrogens geom
_atom_sites_solution_primary direct
_atom_sites_solution_secondary difmap
_audit_creation_method SHELXL-97
_cell_angle_alpha 90.00
_cell_angle_beta 96.240(10)
_cell_angle_gamma 90.00
_cell_formula_units_Z 4
_cell_length_a 8.8420(10)
_cell_length_b 11.3680(10)
_cell_length_c 17.832(3)
_cell_measurement_reflns_used 33
_cell_measurement_temperature 298(2)
_cell_measurement_theta_max 25.837
_cell_measurement_theta_min 5.354
_cell_volume 1781.8(4)
_computing_cell_refinement 'Bruker XSCANS'
_computing_data_collection 'Bruker XSCANS'
_computing_data_reduction 'Bruker XSCANS'
_computing_molecular_graphics 'Bruker SHELXTL'
_computing_publication_material 'Bruker SHELXTL'
_computing_structure_refinement 'SHELXL-97 (Sheldrick, 1997)'
_computing_structure_solution 'Bruker SHELXTL, Version 4.2  for MSDOS'
_diffrn_ambient_temperature 298(2)
_diffrn_measured_fraction_theta_full 1.000
_diffrn_measured_fraction_theta_max 1.000
_diffrn_measurement_device_type 'Bruker P4'
_diffrn_measurement_method '\w scans'
_diffrn_radiation_monochromator graphite
_diffrn_radiation_source 'sealed tube'
_diffrn_radiation_type MoK\a
_diffrn_radiation_wavelength 0.71073
_diffrn_reflns_av_R_equivalents 0.0305
_diffrn_reflns_av_sigmaI/netI 0.0388
_diffrn_reflns_limit_h_max 9
_diffrn_reflns_limit_h_min 0
_diffrn_reflns_limit_k_max 12
_diffrn_reflns_limit_k_min 0
_diffrn_reflns_limit_l_max 19
_diffrn_reflns_limit_l_min -19
_diffrn_reflns_number 2520
_diffrn_reflns_theta_full 22.50
_diffrn_reflns_theta_max 22.50
_diffrn_reflns_theta_min 2.13
_diffrn_standards_interval_count 97
_diffrn_standards_number 3
_exptl_absorpt_coefficient_mu 0.182
_exptl_absorpt_correction_type none
_exptl_crystal_colour yellow
_exptl_crystal_density_diffrn 1.161
_exptl_crystal_density_meas ?
_exptl_crystal_description rod
_exptl_crystal_F_000 664
_exptl_crystal_size_max 0.78
_exptl_crystal_size_mid 0.7
_exptl_crystal_size_min 0.4
_refine_diff_density_max 0.202
_refine_diff_density_min -0.187
_refine_diff_density_rms 0.039
_refine_ls_extinction_coef 0.094(5)
_refine_ls_extinction_expression Fc^*^=kFc[1+0.001xFc^2^\l^3^/sin(2\q)]^-1/4^
_refine_ls_extinction_method SHELXL
_refine_ls_goodness_of_fit_ref 1.062
_refine_ls_hydrogen_treatment mixed
_refine_ls_matrix_type full
_refine_ls_number_parameters 200
_refine_ls_number_reflns 2342
_refine_ls_number_restraints 0
_refine_ls_restrained_S_all 1.062
_refine_ls_R_factor_all 0.0518
_refine_ls_R_factor_gt 0.0445
_refine_ls_shift/su_max 0.022
_refine_ls_shift/su_mean 0.005
_refine_ls_structure_factor_coef Fsqd
_refine_ls_weighting_details 'calc w=1/[\s^2^(Fo^2^)+(0.0571P)^2^+0.5730P] where P=(Fo^2^+2Fc^2^)/3'
_refine_ls_weighting_scheme calc
_refine_ls_wR_factor_gt 0.1189
_refine_ls_wR_factor_ref 0.1257
_reflns_number_gt 2013
_reflns_number_total 2342
_reflns_threshold_expression >2sigma(I)
_cod_data_source_file b107402bsup1.cif
_cod_data_source_block f118(4h)
_cod_depositor_comments
;
The following automatic conversions were performed:

'_symmetry_cell_setting' value 'Monoclinic' changed to 'monoclinic'
according to /home/saulius/struct/CIF-dictionaries/cif_core.dic
dictionary named 'cif_core.dic' version 2.4.2 from 2011-04-26.

Automatic conversion script
Id: cif_fix_values 1891 2012-01-12 08:04:46Z andrius 

The following automatic conversions were performed:

'_exptl_crystal_density_meas' value 'not measured' was changed to '?'
- the value is perceived as not measured.

Automatic conversion script
Id: cif_fix_values 3008 2015-01-20 13:52:24Z robertas 
;
_cod_original_sg_symbol_H-M P2(1)/n
_cod_database_code 7213504

loop_
_symmetry_equiv_pos_as_xyz
'x, y, z'
'-x+1/2, y+1/2, -z+1/2'
'-x, -y, -z'
'x-1/2, -y-1/2, z-1/2'

loop_
_atom_site_label
_atom_site_type_symbol
_atom_site_fract_x
_atom_site_fract_y
_atom_site_fract_z
_atom_site_U_iso_or_equiv
_atom_site_adp_type
_atom_site_occupancy
_atom_site_symmetry_multiplicity
_atom_site_calc_flag
_atom_site_refinement_flags
S1 S 0.07173(7) 0.97606(6) 0.77787(4) 0.0604(3) Uani 1 1 d .
N1 N 0.6395(3) 0.7386(2) 0.71028(15) 0.0779(8) Uani 1 1 d .
N2 N 0.6560(3) 0.7256(3) 0.95499(16) 0.0944(9) Uani 1 1 d .
N3 N 0.0316(3) 0.8159(2) 0.66728(11) 0.0620(6) Uani 1 1 d .
C1 C 0.5783(3) 0.7493(2) 0.76309(15) 0.0546(7) Uani 1 1 d .
C2 C 0.4987(3) 0.7643(2) 0.82770(13) 0.0482(6) Uani 1 1 d .
C3 C 0.3462(3) 0.79486(19) 0.82023(12) 0.0434(6) Uani 1 1 d .
C4 C 0.2628(3) 0.7999(2) 0.74830(13) 0.0502(6) Uani 1 1 d .
H4A H 0.3077 0.7638 0.7094 0.060 Uiso 1 1 calc R
C5 C 0.1221(3) 0.8518(2) 0.72814(13) 0.0505(6) Uani 1 1 d .
C6 C 0.5838(3) 0.7432(3) 0.89903(16) 0.0600(7) Uani 1 1 d .
C7 C -0.1177(3) 0.9442(3) 0.80000(18) 0.0765(9) Uani 1 1 d .
H7A H -0.1544 1.0087 0.8277 0.115 Uiso 1 1 calc R
H7B H -0.1162 0.8740 0.8300 0.115 Uiso 1 1 calc R
H7C H -0.1836 0.9328 0.7541 0.115 Uiso 1 1 calc R
C8 C -0.0812(3) 0.8899(3) 0.62359(16) 0.0797(9) Uani 1 1 d .
H8A H -0.0906 0.9632 0.6494 0.120 Uiso 1 1 calc R
H8B H -0.1778 0.8504 0.6180 0.120 Uiso 1 1 calc R
H8C H -0.0493 0.9046 0.5747 0.120 Uiso 1 1 calc R
C9 C 0.0565(4) 0.7016(3) 0.63350(18) 0.0895(10) Uani 1 1 d .
H9A H 0.1316 0.6587 0.6654 0.134 Uiso 1 1 calc R
H9B H 0.0914 0.7127 0.5849 0.134 Uiso 1 1 calc R
H9C H -0.0372 0.6582 0.6279 0.134 Uiso 1 1 calc R
C10 C 0.2715(3) 0.8123(2) 0.89080(12) 0.0447(6) Uani 1 1 d .
C11 C 0.1661(3) 0.7303(2) 0.91250(12) 0.0469(6) Uani 1 1 d .
C12 C 0.0933(3) 0.7573(3) 0.97581(14) 0.0632(7) Uani 1 1 d .
H12A H 0.0220 0.7049 0.9912 0.076 Uiso 1 1 calc R
C13 C 0.1233(4) 0.8588(3) 1.01613(16) 0.0741(9) Uani 1 1 d .
H13A H 0.0700 0.8755 1.0570 0.089 Uiso 1 1 calc R
C14 C 0.2310(4) 0.9355(3) 0.99662(15) 0.0702(8) Uani 1 1 d .
H14A H 0.2534 1.0032 1.0250 0.084 Uiso 1 1 calc R
C15 C 0.3066(3) 0.9123(2) 0.93455(14) 0.0580(7) Uani 1 1 d .
H15A H 0.3815 0.9637 0.9218 0.070 Uiso 1 1 calc R
C16 C 0.1380(3) 0.6130(2) 0.87299(13) 0.0512(6) Uani 1 1 d .
H16A H 0.1989 0.6114 0.8302 0.061 Uiso 1 1 calc R
C17 C 0.1931(4) 0.5120(3) 0.92616(17) 0.0774(9) Uani 1 1 d .
H17A H 0.1746 0.4383 0.9006 0.116 Uiso 1 1 calc R
H17D H 0.1391 0.5139 0.9700 0.116 Uiso 1 1 calc R
H17B H 0.3001 0.5206 0.9412 0.116 Uiso 1 1 calc R
C18 C -0.0265(3) 0.5950(3) 0.8421(2) 0.0852(10) Uani 1 1 d .
H18D H -0.0590 0.6589 0.8090 0.128 Uiso 1 1 calc R
H18A H -0.0885 0.5923 0.8830 0.128 Uiso 1 1 calc R
H18B H -0.0363 0.5223 0.8146 0.128 Uiso 1 1 calc R

loop_
_atom_site_aniso_label
_atom_site_aniso_U_11
_atom_site_aniso_U_22
_atom_site_aniso_U_33
_atom_site_aniso_U_23
_atom_site_aniso_U_13
_atom_site_aniso_U_12
S1 0.0555(5) 0.0479(5) 0.0756(5) -0.0002(3) -0.0032(3) -0.0008(3)
N1 0.0764(17) 0.0880(19) 0.0746(17) -0.0127(14) 0.0316(15) -0.0205(14)
N2 0.0748(18) 0.135(3) 0.0704(17) 0.0031(17) -0.0050(15) 0.0262(17)
N3 0.0643(14) 0.0727(15) 0.0461(12) 0.0046(11) -0.0064(11) -0.0015(12)
C1 0.0472(15) 0.0568(16) 0.0604(17) -0.0044(13) 0.0089(13) -0.0106(12)
C2 0.0473(14) 0.0502(14) 0.0472(14) 0.0011(11) 0.0054(11) -0.0028(11)
C3 0.0491(14) 0.0380(12) 0.0431(13) 0.0022(10) 0.0045(10) -0.0050(10)
C4 0.0539(15) 0.0588(15) 0.0384(12) 0.0018(11) 0.0068(11) 0.0013(12)
C5 0.0532(15) 0.0548(15) 0.0434(13) 0.0089(11) 0.0041(11) -0.0063(12)
C6 0.0490(15) 0.0729(18) 0.0581(17) -0.0017(14) 0.0048(13) 0.0059(13)
C7 0.0691(19) 0.0725(19) 0.089(2) -0.0078(16) 0.0160(16) -0.0001(15)
C8 0.0698(19) 0.108(2) 0.0574(17) 0.0235(17) -0.0098(14) 0.0012(18)
C9 0.108(3) 0.092(2) 0.0635(19) -0.0221(17) -0.0128(17) 0.002(2)
C10 0.0484(14) 0.0477(14) 0.0371(12) 0.0013(10) 0.0007(10) 0.0038(11)
C11 0.0486(14) 0.0517(14) 0.0406(13) 0.0024(11) 0.0057(11) 0.0052(11)
C12 0.0686(18) 0.0720(19) 0.0523(15) 0.0029(14) 0.0210(13) 0.0020(14)
C13 0.091(2) 0.086(2) 0.0488(16) -0.0119(15) 0.0210(15) 0.0129(18)
C14 0.094(2) 0.0647(18) 0.0507(16) -0.0154(14) 0.0018(15) 0.0101(17)
C15 0.0662(17) 0.0527(15) 0.0537(15) -0.0042(12) 0.0001(13) -0.0042(13)
C16 0.0560(15) 0.0506(14) 0.0480(13) 0.0020(11) 0.0109(11) -0.0030(12)
C17 0.101(2) 0.0592(18) 0.0723(19) 0.0046(15) 0.0118(17) 0.0107(16)
C18 0.068(2) 0.079(2) 0.105(2) -0.0133(18) -0.0073(17) -0.0091(16)

loop_
_atom_type_symbol
_atom_type_description
_atom_type_scat_dispersion_real
_atom_type_scat_dispersion_imag
_atom_type_scat_source
C C 0.0033 0.0016 'International Tables Vol C Tables 4.2.6.8 and 6.1.1.4'
H H 0.0000 0.0000 'International Tables Vol C Tables 4.2.6.8 and 6.1.1.4'
N N 0.0061 0.0033 'International Tables Vol C Tables 4.2.6.8 and 6.1.1.4'
S S 0.1246 0.1234 'International Tables Vol C Tables 4.2.6.8 and 6.1.1.4'

loop_
_geom_angle_atom_site_label_1
_geom_angle_atom_site_label_2
_geom_angle_atom_site_label_3
_geom_angle
C5 S1 C7 104.07(13)
C5 N3 C9 120.1(2)
C5 N3 C8 124.7(2)
C9 N3 C8 114.6(2)
N1 C1 C2 178.4(3)
C3 C2 C1 120.9(2)
C3 C2 C6 122.8(2)
C1 C2 C6 116.3(2)
C2 C3 C4 120.3(2)
C2 C3 C10 117.8(2)
C4 C3 C10 121.7(2)
C5 C4 C3 128.2(2)
C5 C4 H4A 115.9
C3 C4 H4A 115.9
N3 C5 C4 121.3(2)
N3 C5 S1 119.56(19)
C4 C5 S1 118.83(19)
N2 C6 C2 177.8(3)
S1 C7 H7A 109.5
S1 C7 H7B 109.5
H7A C7 H7B 109.5
S1 C7 H7C 109.5
H7A C7 H7C 109.5
H7B C7 H7C 109.5
N3 C8 H8A 109.5
N3 C8 H8B 109.5
H8A C8 H8B 109.5
N3 C8 H8C 109.5
H8A C8 H8C 109.5
H8B C8 H8C 109.5
N3 C9 H9A 109.5
N3 C9 H9B 109.5
H9A C9 H9B 109.5
N3 C9 H9C 109.5
H9A C9 H9C 109.5
H9B C9 H9C 109.5
C15 C10 C11 120.1(2)
C15 C10 C3 119.1(2)
C11 C10 C3 120.7(2)
C12 C11 C10 117.2(2)
C12 C11 C16 120.2(2)
C10 C11 C16 122.5(2)
C13 C12 C11 122.0(3)
C13 C12 H12A 119.0
C11 C12 H12A 119.0
C14 C13 C12 120.4(3)
C14 C13 H13A 119.8
C12 C13 H13A 119.8
C13 C14 C15 119.6(3)
C13 C14 H14A 120.2
C15 C14 H14A 120.2
C14 C15 C10 120.5(3)
C14 C15 H15A 119.7
C10 C15 H15A 119.7
C18 C16 C11 113.1(2)
C18 C16 C17 110.6(2)
C11 C16 C17 110.2(2)
C18 C16 H16A 107.6
C11 C16 H16A 107.6
C17 C16 H16A 107.6
C16 C17 H17A 109.5
C16 C17 H17D 109.5
H17A C17 H17D 109.5
C16 C17 H17B 109.5
H17A C17 H17B 109.5
H17D C17 H17B 109.5
C16 C18 H18D 109.5
C16 C18 H18A 109.5
H18D C18 H18A 109.5
C16 C18 H18B 109.5
H18D C18 H18B 109.5
H18A C18 H18B 109.5

loop_
_geom_bond_atom_site_label_1
_geom_bond_atom_site_label_2
_geom_bond_distance
_geom_bond_publ_flag
S1 C5 1.751(3) ?
S1 C7 1.799(3) ?
N1 C1 1.142(3) ?
N2 C6 1.142(3) ?
N3 C5 1.340(3) ?
N3 C9 1.459(4) ?
N3 C8 1.463(4) ?
C1 C2 1.424(4) ?
C2 C3 1.385(3) y
C2 C6 1.426(4) ?
C3 C4 1.409(3) y
C3 C10 1.496(3) y
C4 C5 1.389(3) y
C4 H4A 0.9300 ?
C7 H7A 0.9600 ?
C7 H7B 0.9600 ?
C7 H7C 0.9600 ?
C8 H8A 0.9600 ?
C8 H8B 0.9600 ?
C8 H8C 0.9600 ?
C9 H9A 0.9600 ?
C9 H9B 0.9600 ?
C9 H9C 0.9600 ?
C10 C15 1.394(3) ?
C10 C11 1.402(3) ?
C11 C12 1.394(3) ?
C11 C16 1.515(3) ?
C12 C13 1.370(4) ?
C12 H12A 0.9300 ?
C13 C14 1.364(4) ?
C13 H13A 0.9300 ?
C14 C15 1.379(4) ?
C14 H14A 0.9300 ?
C15 H15A 0.9300 ?
C16 C18 1.512(4) ?
C16 C17 1.535(4) ?
C16 H16A 0.9800 ?
C17 H17A 0.9600 ?
C17 H17D 0.9600 ?
C17 H17B 0.9600 ?
C18 H18D 0.9600 ?
C18 H18A 0.9600 ?
C18 H18B 0.9600 ?

loop_
_geom_torsion_atom_site_label_1
_geom_torsion_atom_site_label_2
_geom_torsion_atom_site_label_3
_geom_torsion_atom_site_label_4
_geom_torsion
_geom_torsion_publ_flag
N1 C1 C2 C3 16(11) ?
N1 C1 C2 C6 -166(10) ?
C1 C2 C3 C4 6.6(4) y
C6 C2 C3 C4 -171.8(2) y
C1 C2 C3 C10 -178.3(2) y
C6 C2 C3 C10 3.3(3) y
C2 C3 C4 C5 -164.9(2) y
C10 C3 C4 C5 20.2(4) y
C9 N3 C5 C4 17.8(4) ?
C8 N3 C5 C4 -153.1(3) ?
C9 N3 C5 S1 -168.8(2) ?
C8 N3 C5 S1 20.3(3) ?
C3 C4 C5 N3 -155.4(2) y
C3 C4 C5 S1 31.1(3) y
C7 S1 C5 N3 54.3(2) ?
C7 S1 C5 C4 -132.1(2) ?
C3 C2 C6 N2 179(100) ?
C1 C2 C6 N2 1(9) ?
C2 C3 C10 C15 72.6(3) y
C4 C3 C10 C15 -112.4(3) y
C2 C3 C10 C11 -108.2(3) y
C4 C3 C10 C11 66.8(3) y
C15 C10 C11 C12 3.9(3) ?
C3 C10 C11 C12 -175.3(2) ?
C15 C10 C11 C16 -172.2(2) ?
C3 C10 C11 C16 8.6(3) ?
C10 C11 C12 C13 -0.7(4) ?
C16 C11 C12 C13 175.5(3) ?
C11 C12 C13 C14 -2.3(4) ?
C12 C13 C14 C15 2.0(5) ?
C13 C14 C15 C10 1.3(4) ?
C11 C10 C15 C14 -4.3(4) ?
C3 C10 C15 C14 174.9(2) ?
C12 C11 C16 C18 61.2(3) ?
C10 C11 C16 C18 -122.8(3) ?
C12 C11 C16 C17 -63.2(3) ?
C10 C11 C16 C17 112.8(3) ?
